data_9005386
loop_
_publ_author_name
'Welch, M. D.'
'Knight, K. S.'

_publ_section_title
;
 A neutron powder diffraction study of cation ordering in
 high-temperature synthetic amphiboles
;
_journal_name_full 'European Journal of Mineralogy'
_journal_page_first 321
_journal_page_last 331
_journal_volume 11
_journal_year 1999
_chemical_formula_sum 'Al3 Ca2 H2 Mg4 Na O24 Si6'
_chemical_name_mineral Pargasite
_space_group_IT_number 12
_symmetry_space_group_name_Hall '-C 2y'
_symmetry_space_group_name_H-M 'C 1 2/m 1'
_cell_angle_alpha 90
_cell_angle_beta 105.518
_cell_angle_gamma 90
_cell_length_a 9.8930
_cell_length_b 17.937
_cell_length_c 5.2802
_cell_formula_units_Z 2
_cell_volume 902.819
_database_code_amcsd 0006771
_exptl_crystal_density_diffrn 3.075
_cod_original_formula_sum 'Na Mg4 Al3 Ca2 Si6 O24 H2'
_cod_database_code 9005386

loop_
_space_group_symop_operation_xyz
x,y,z
1/2+x,1/2+y,z
x,-y,z
1/2+x,1/2-y,z
-x,y,-z
1/2-x,1/2+y,-z
-x,-y,-z
1/2-x,1/2-y,-z

loop_
_atom_site_label
_atom_site_fract_x
_atom_site_fract_y
_atom_site_fract_z
_atom_site_occupancy
_atom_site_U_iso_or_equiv
NaA2/m 0.00000 0.50000 0.00000 1.00000 0.06800
MgM1 0.00000 0.08810 0.50000 1.00000 0.00570
MgM2 0.00000 0.17610 0.00000 0.75000 0.00110
AlM2 0.00000 0.17610 0.00000 0.25000 0.00110
MgM3 0.00000 0.00000 0.00000 0.50000 0.00670
AlM3 0.00000 0.00000 0.00000 0.50000 0.00670
CaM4 0.00000 0.28040 0.50000 1.00000 0.01040
SiT1 0.28070 0.08610 0.30400 0.58000 0.00230
AlT1 0.28070 0.08610 0.30400 0.42000 0.00230
SiT2 0.28840 0.17340 0.81710 0.92000 0.00250
AlT2 0.28840 0.17340 0.81710 0.08000 0.00250
O1 0.10700 0.08660 0.21850 1.00000 0.00930
O2 0.11990 0.17260 0.73300 1.00000 0.00780
O3 0.10610 0.00000 0.71760 1.00000 0.00100
O4 0.36580 0.25060 0.78630 1.00000 0.00720
O5 0.34890 0.13990 0.11650 1.00000 0.00590
O6 0.34360 0.11350 0.61910 1.00000 0.00890
O7 0.34140 0.00000 0.26720 1.00000 0.00830
H 0.20450 0.00000 0.77960 1.00000 0.04500

loop_
_cod_related_entry_id
_cod_related_entry_database
_cod_related_entry_code
1 AMCSD 0006771
